data_7715954
loop_
_publ_author_name
'Cui, Luxia'
'Furuta, Ryoji'
'Harada, Takunori'
'Konta, Takeru'
'Hoshino, Yu'
'Ono, Toshikazu'

_publ_section_title
;
 Simultaneous discovery of chiral and achiral dyes: elucidating the
 optical functions of helical and flag-hinged boron tetradentate
 complexes.
;
_journal_issue 21
_journal_name_full 'Dalton transactions (Cambridge, England : 2003)'
_journal_page_first 9183
_journal_page_last 9191
_journal_paper_doi 10.1039/d4dt01172d
_journal_volume 53
_journal_year 2024
_chemical_formula_moiety 'C24 H16 B4 F8 N6 O2'
_chemical_formula_sum 'C24 H16 B4 F8 N6 O2'
_chemical_formula_weight 615.67
_space_group_crystal_system tetragonal
_space_group_IT_number 142
_space_group_name_Hall '-I 4bd 2c'
_space_group_name_H-M_alt 'I 41/a c d :2'
_atom_sites_solution_hydrogens geom
_atom_sites_solution_primary dual
_audit_creation_date 2024-05-01
_audit_creation_method
;
Olex2 1.5-ac5-024
(compiled 2022.04.12 svn.rca3783a0 for Rigaku Oxford Diffraction, GUI svn.r6498)
;
_audit_update_record
;
2024-05-02 deposited with the CCDC.	2024-05-06 downloaded from the CCDC.
;
_cell_angle_alpha 90
_cell_angle_beta 90
_cell_angle_gamma 90
_cell_formula_units_Z 16
_cell_length_a 18.9140(2)
_cell_length_b 18.9140(2)
_cell_length_c 27.7587(4)
_cell_measurement_reflns_used 9745
_cell_measurement_temperature 100.02(10)
_cell_measurement_theta_max 75.6680
_cell_measurement_theta_min 3.1860
_cell_volume 9930.4(2)
_computing_cell_refinement 'CrysAlisPro 1.171.42.72a (Rigaku OD, 2022)'
_computing_data_collection 'CrysAlisPro 1.171.42.72a (Rigaku OD, 2022)'
_computing_data_reduction 'CrysAlisPro 1.171.42.72a (Rigaku OD, 2022)'
_computing_molecular_graphics 'Olex2 1.5-ac5-024 (Dolomanov et al., 2009)'
_computing_publication_material 'Olex2 1.5-ac5-024 (Dolomanov et al., 2009)'
_computing_structure_refinement 'SHELXL 2018/3 (Sheldrick, 2015)'
_computing_structure_solution 'SHELXT  (Sheldrick, 2015)'
_diffrn_ambient_environment N~2~
_diffrn_ambient_temperature 100.02(10)
_diffrn_detector 'Hybrid Pixel Array Detector'
_diffrn_detector_area_resol_mean 10.0000
_diffrn_detector_type HyPix
_diffrn_measured_fraction_theta_full 1.000
_diffrn_measured_fraction_theta_max 0.977
_diffrn_measurement_details
;
List of Runs (angles in degrees, time in seconds):

  # Type    Start    End  Width  t~exp~   \w     \q     \k     \f   Frames
#--------------------------------------------------------------------------
  1  \w    -59.00 -33.00   0.50    0.64    -- -104.00  61.00-150.00   52
  2  \w   -113.00 -32.00   0.50    0.64    -- -104.00 128.00 -65.00  162
  3  \w    -65.00 -31.00   0.50    0.64    -- -104.00  77.00 -30.00   68
  4  \w     47.00 120.00   0.50    0.16    --   44.51 178.00-120.00  146
  5  \w     70.00 162.00   0.50    0.64    --  108.18  11.00  94.00  184
  6  \w     -7.00 124.00   0.50    0.16    --   44.51  11.00  94.00  262
  7  \w     40.00  73.00   0.50    0.64    --  108.18 -61.00  90.00   66
  8  \w     40.00  65.00   0.50    0.64    --  108.18 -61.00-120.00   50
  9  \w     81.00 111.00   0.50    0.64    --  108.18-125.00-180.00   60
 10  \w     43.00  71.00   0.50    0.64    --  108.18-125.00-180.00   56
;
_diffrn_measurement_device 'four-circle diffractometer'
_diffrn_measurement_device_type 'XtaLAB Synergy R, DW system, HyPix'
_diffrn_measurement_method '\w scans'
_diffrn_orient_matrix_type 'CrysAlisPro convention (1999,Acta A55,543-557)'
_diffrn_orient_matrix_UB_11 -0.0785835000
_diffrn_orient_matrix_UB_12 0.0179891000
_diffrn_orient_matrix_UB_13 0.0080566000
_diffrn_orient_matrix_UB_21 0.0184419000
_diffrn_orient_matrix_UB_22 0.0793342000
_diffrn_orient_matrix_UB_23 0.0011768000
_diffrn_orient_matrix_UB_31 -0.0110993000
_diffrn_orient_matrix_UB_32 0.0044064000
_diffrn_orient_matrix_UB_33 -0.0548668000
_diffrn_radiation_monochromator mirror
_diffrn_radiation_probe x-ray
_diffrn_radiation_type 'Cu K\a'
_diffrn_radiation_wavelength 1.54184
_diffrn_reflns_av_R_equivalents 0.0276
_diffrn_reflns_av_unetI/netI 0.0185
_diffrn_reflns_Laue_measured_fraction_full 1.000
_diffrn_reflns_Laue_measured_fraction_max 0.977
_diffrn_reflns_limit_h_max 22
_diffrn_reflns_limit_h_min -23
_diffrn_reflns_limit_k_max 20
_diffrn_reflns_limit_k_min -23
_diffrn_reflns_limit_l_max 12
_diffrn_reflns_limit_l_min -34
_diffrn_reflns_number 16042
_diffrn_reflns_point_group_measured_fraction_full 1.000
_diffrn_reflns_point_group_measured_fraction_max 0.977
_diffrn_reflns_theta_full 67.684
_diffrn_reflns_theta_max 75.976
_diffrn_reflns_theta_min 4.591
_diffrn_source 'Rotating-anode X-ray tube'
_diffrn_source_type 'Rigaku (Cu) X-ray Source'
_exptl_absorpt_coefficient_mu 1.283
_exptl_absorpt_correction_T_max 1.00000
_exptl_absorpt_correction_T_min 0.71278
_exptl_absorpt_correction_type multi-scan
_exptl_absorpt_process_details
;
CrysAlisPro 1.171.42.72a (Rigaku Oxford Diffraction, 2022)
Empirical absorption correction using spherical harmonics,
implemented in SCALE3 ABSPACK scaling algorithm.
;
_exptl_crystal_colour yellow
_exptl_crystal_colour_primary yellow
_exptl_crystal_density_diffrn 1.647
_exptl_crystal_description needle
_exptl_crystal_F_000 4960
_exptl_crystal_size_max 0.297
_exptl_crystal_size_mid 0.06
_exptl_crystal_size_min 0.057
_refine_diff_density_max 0.441
_refine_diff_density_min -0.239
_refine_diff_density_rms 0.052
_refine_ls_extinction_method none
_refine_ls_goodness_of_fit_ref 1.081
_refine_ls_hydrogen_treatment constr
_refine_ls_matrix_type full
_refine_ls_number_parameters 199
_refine_ls_number_reflns 2542
_refine_ls_number_restraints 0
_refine_ls_restrained_S_all 1.081
_refine_ls_R_factor_all 0.0443
_refine_ls_R_factor_gt 0.0418
_refine_ls_shift/su_max 0.000
_refine_ls_shift/su_mean 0.000
_refine_ls_structure_factor_coef Fsqd
_refine_ls_weighting_details 'w=1/[\s^2^(Fo^2^)+(0.0720P)^2^+11.6293P] where P=(Fo^2^+2Fc^2^)/3'
_refine_ls_weighting_scheme calc
_refine_ls_wR_factor_gt 0.1248
_refine_ls_wR_factor_ref 0.1270
_reflns_Friedel_coverage 0.000
_reflns_number_gt 2359
_reflns_number_total 2542
_reflns_threshold_expression 'I > 2\s(I)'
_cod_data_source_file d4dt01172d2.cif
_cod_data_source_block ot2405a_phboaph-dimer_auto
_cod_depositor_comments 'Adding full bibliography for 7715954--7715958.cif.'
_cod_original_cell_volume 9930.4(3)
_cod_original_sg_symbol_H-M 'I 41/a c d'
_cod_database_code 7715954
_shelx_shelxl_version_number 2018/3
_shelx_space_group_comment
;
The symmetry employed for this shelxl refinement is uniquely defined
by the following loop, which should always be used as a source of
symmetry information in preference to the above space-group names.
They are only intended as comments.
;
_shelx_estimated_absorpt_t_max 0.930
_shelx_estimated_absorpt_t_min 0.702
_olex2_refinement_description
;
1. Fixed Uiso
 At 1.2 times of:
  All C(H) groups
2.a Aromatic/amide H refined with riding coordinates:
 C2(H2), C3(H3), C4(H4), C8(H8), C9(H9), C10(H10), C11(H11), C12(H12)
;
_olex2_submission_special_instructions 'No special instructions were received'
_oxdiff_exptl_absorpt_empirical_details
;
Empirical correction (ABSPACK) includes:
- Absorption correction using spherical harmonics
- Frame scaling
;
_oxdiff_exptl_absorpt_empirical_full_max 1.323
_oxdiff_exptl_absorpt_empirical_full_min 0.704

loop_
_space_group_symop_operation_xyz
'x, y, z'
'-x+1/2, -y, z+1/2'
'-y+1/4, x+3/4, z+1/4'
'y+1/4, -x+1/4, z+3/4'
'-x+1/2, y, -z'
'x, -y, -z+1/2'
'y+1/4, x+3/4, -z+3/4'
'-y+1/4, -x+1/4, -z+1/4'
'x+1/2, y+1/2, z+1/2'
'-x+1, -y+1/2, z+1'
'-y+3/4, x+5/4, z+3/4'
'y+3/4, -x+3/4, z+5/4'
'-x+1, y+1/2, -z+1/2'
'x+1/2, -y+1/2, -z+1'
'y+3/4, x+5/4, -z+5/4'
'-y+3/4, -x+3/4, -z+3/4'
'-x, -y, -z'
'x-1/2, y, -z-1/2'
'y-1/4, -x-3/4, -z-1/4'
'-y-1/4, x-1/4, -z-3/4'
'x-1/2, -y, z'
'-x, y, z-1/2'
'-y-1/4, -x-3/4, z-3/4'
'y-1/4, x-1/4, z-1/4'
'-x+1/2, -y+1/2, -z+1/2'
'x, y+1/2, -z'
'y+1/4, -x-1/4, -z+1/4'
'-y+1/4, x+1/4, -z-1/4'
'x, -y+1/2, z+1/2'
'-x+1/2, y+1/2, z'
'-y+1/4, -x-1/4, z-1/4'
'y+1/4, x+1/4, z+1/4'

loop_
_atom_site_label
_atom_site_type_symbol
_atom_site_fract_x
_atom_site_fract_y
_atom_site_fract_z
_atom_site_U_iso_or_equiv
_atom_site_adp_type
_atom_site_occupancy
_atom_site_site_symmetry_order
_atom_site_calc_flag
_atom_site_refinement_flags_posn
_atom_site_refinement_flags_adp
_atom_site_refinement_flags_occupancy
_atom_site_disorder_assembly
_atom_site_disorder_group
F1 F 0.34286(5) 0.41746(5) 0.23506(3) 0.0275(3) Uani 1 1 d . . . . .
F2 F 0.24747(5) 0.35022(6) 0.21658(3) 0.0297(3) Uani 1 1 d . . . . .
F3 F 0.34032(7) 0.32898(6) 0.41229(4) 0.0400(3) Uani 1 1 d . . . . .
F4 F 0.24961(7) 0.25480(6) 0.39760(4) 0.0426(3) Uani 1 1 d . . . . .
O1 O 0.34968(7) 0.24973(7) 0.34617(4) 0.0303(3) Uani 1 1 d . . . . .
N1 N 0.23752(7) 0.42823(8) 0.28645(5) 0.0241(3) Uani 1 1 d . . . . .
N2 N 0.30751(8) 0.32588(8) 0.29328(5) 0.0258(3) Uani 1 1 d . . . . .
N3 N 0.27493(8) 0.34381(8) 0.33704(5) 0.0285(3) Uani 1 1 d . . . . .
C1 C 0.19803(9) 0.48686(9) 0.27536(5) 0.0255(4) Uani 1 1 d . . . . .
C2 C 0.15553(9) 0.51700(11) 0.30927(6) 0.0314(4) Uani 1 1 d . . . . .
H2 H 0.127735 0.557188 0.301360 0.038 Uiso 1 1 calc R U . . .
C3 C 0.15291(9) 0.48825(11) 0.35632(6) 0.0317(4) Uani 1 1 d . . . . .
H3 H 0.123053 0.509173 0.379857 0.038 Uiso 1 1 calc R U . . .
C4 C 0.19269(10) 0.43106(10) 0.36811(6) 0.0292(4) Uani 1 1 d . . . . .
H4 H 0.191884 0.411896 0.399742 0.035 Uiso 1 1 calc R U . . .
C5 C 0.23514(9) 0.40119(9) 0.33179(6) 0.0261(4) Uani 1 1 d . . . . .
C6 C 0.34812(9) 0.27117(9) 0.30115(6) 0.0263(4) Uani 1 1 d . . . . .
C7 C 0.38867(9) 0.23221(9) 0.26520(6) 0.0276(4) Uani 1 1 d . . . . .
C8 C 0.37548(10) 0.23960(10) 0.21601(6) 0.0315(4) Uani 1 1 d . . . . .
H8 H 0.341371 0.272655 0.204886 0.038 Uiso 1 1 calc R U . . .
C9 C 0.41288(11) 0.19798(10) 0.18338(7) 0.0361(4) Uani 1 1 d . . . . .
H9 H 0.404411 0.202718 0.149799 0.043 Uiso 1 1 calc R U . . .
C10 C 0.46236(11) 0.14974(10) 0.19979(7) 0.0371(4) Uani 1 1 d . . . . .
H10 H 0.487058 0.120933 0.177371 0.045 Uiso 1 1 calc R U . . .
C11 C 0.47618(11) 0.14307(11) 0.24846(7) 0.0370(4) Uani 1 1 d . . . . .
H11 H 0.510865 0.110452 0.259350 0.044 Uiso 1 1 calc R U . . .
C12 C 0.43934(10) 0.18404(10) 0.28131(7) 0.0322(4) Uani 1 1 d . . . . .
H12 H 0.448545 0.179362 0.314805 0.039 Uiso 1 1 calc R U . . .
B1 B 0.28603(10) 0.38136(10) 0.25265(6) 0.0245(4) Uani 1 1 d . . . . .
B2 B 0.30245(12) 0.29470(11) 0.37752(7) 0.0313(4) Uani 1 1 d . . . . .

loop_
_atom_site_aniso_label
_atom_site_aniso_U_11
_atom_site_aniso_U_22
_atom_site_aniso_U_33
_atom_site_aniso_U_23
_atom_site_aniso_U_13
_atom_site_aniso_U_12
F1 0.0288(5) 0.0344(5) 0.0193(5) 0.0052(4) 0.0030(4) -0.0021(4)
F2 0.0341(5) 0.0391(6) 0.0158(5) -0.0035(4) -0.0017(4) -0.0034(4)
F3 0.0665(8) 0.0362(6) 0.0172(5) 0.0010(4) -0.0079(5) -0.0047(5)
F4 0.0594(7) 0.0358(6) 0.0325(6) 0.0073(5) 0.0141(5) -0.0095(5)
O1 0.0447(7) 0.0295(6) 0.0167(6) 0.0032(4) -0.0001(5) -0.0045(5)
N1 0.0273(7) 0.0317(7) 0.0133(6) 0.0007(5) 0.0012(5) -0.0047(6)
N2 0.0355(7) 0.0289(7) 0.0131(6) -0.0002(5) 0.0029(5) -0.0044(6)
N3 0.0399(8) 0.0329(8) 0.0127(6) 0.0009(5) 0.0040(5) -0.0032(6)
C1 0.0250(8) 0.0350(9) 0.0166(8) 0.0002(6) -0.0004(6) -0.0025(6)
C2 0.0300(9) 0.0424(10) 0.0218(8) -0.0015(7) 0.0007(6) 0.0021(7)
C3 0.0303(9) 0.0457(11) 0.0191(8) -0.0051(7) 0.0047(6) -0.0043(7)
C4 0.0355(9) 0.0381(9) 0.0140(7) -0.0007(6) 0.0034(6) -0.0079(7)
C5 0.0323(9) 0.0316(9) 0.0144(7) 0.0010(6) 0.0006(6) -0.0068(7)
C6 0.0338(9) 0.0280(8) 0.0172(7) 0.0018(6) -0.0022(6) -0.0083(7)
C7 0.0316(8) 0.0274(8) 0.0237(8) 0.0000(6) 0.0011(7) -0.0078(7)
C8 0.0393(10) 0.0310(9) 0.0241(9) 0.0005(7) 0.0023(7) -0.0034(7)
C9 0.0447(11) 0.0377(10) 0.0257(9) -0.0012(7) 0.0038(8) -0.0039(8)
C10 0.0399(10) 0.0363(10) 0.0351(10) -0.0041(8) 0.0088(8) -0.0026(8)
C11 0.0338(9) 0.0405(10) 0.0366(10) 0.0018(8) 0.0016(8) 0.0003(8)
C12 0.0337(9) 0.0352(9) 0.0278(8) 0.0003(7) -0.0010(7) -0.0057(7)
B1 0.0290(9) 0.0308(9) 0.0136(8) 0.0017(7) 0.0009(6) -0.0022(7)
B2 0.0487(12) 0.0275(9) 0.0177(8) 0.0046(7) 0.0016(8) -0.0053(8)

loop_
_atom_type_symbol
_atom_type_description
_atom_type_scat_dispersion_real
_atom_type_scat_dispersion_imag
_atom_type_scat_source
C C 0.0181 0.0091 'International Tables Vol C Tables 4.2.6.8 and 6.1.1.4'
H H 0.0000 0.0000 'International Tables Vol C Tables 4.2.6.8 and 6.1.1.4'
B B 0.0090 0.0039 'International Tables Vol C Tables 4.2.6.8 and 6.1.1.4'
F F 0.0727 0.0534 'International Tables Vol C Tables 4.2.6.8 and 6.1.1.4'
N N 0.0311 0.0180 'International Tables Vol C Tables 4.2.6.8 and 6.1.1.4'
O O 0.0492 0.0322 'International Tables Vol C Tables 4.2.6.8 and 6.1.1.4'

loop_
_geom_angle_atom_site_label_1
_geom_angle_atom_site_label_2
_geom_angle_atom_site_label_3
_geom_angle
_geom_angle_site_symmetry_1
_geom_angle_site_symmetry_3
_geom_angle_publ_flag
C6 O1 B2 111.17(14) . . ?
C1 N1 B1 129.42(13) . . ?
C5 N1 C1 119.59(14) . . ?
C5 N1 B1 110.91(14) . . ?
N3 N2 B1 109.97(13) . . ?
C6 N2 N3 107.75(13) . . ?
C6 N2 B1 142.13(14) . . ?
N2 N3 B2 109.61(14) . . ?
C5 N3 N2 110.55(13) . . ?
C5 N3 B2 139.48(14) . . ?
N1 C1 C1 118.72(15) . 6_565 ?
C2 C1 N1 120.28(15) . . ?
C2 C1 C1 120.80(16) . 6_565 ?
C1 C2 H2 120.1 . . ?
C1 C2 C3 119.82(17) . . ?
C3 C2 H2 120.1 . . ?
C2 C3 H3 119.7 . . ?
C4 C3 C2 120.61(16) . . ?
C4 C3 H3 119.7 . . ?
C3 C4 H4 121.2 . . ?
C3 C4 C5 117.60(15) . . ?
C5 C4 H4 121.2 . . ?
N1 C5 C4 122.08(16) . . ?
N3 C5 N1 112.97(14) . . ?
N3 C5 C4 124.92(15) . . ?
O1 C6 C7 118.88(16) . . ?
N2 C6 O1 114.60(15) . . ?
N2 C6 C7 126.50(15) . . ?
C8 C7 C6 121.67(17) . . ?
C8 C7 C12 120.12(17) . . ?
C12 C7 C6 118.14(16) . . ?
C7 C8 H8 120.4 . . ?
C9 C8 C7 119.28(18) . . ?
C9 C8 H8 120.4 . . ?
C8 C9 H9 119.9 . . ?
C10 C9 C8 120.12(18) . . ?
C10 C9 H9 119.9 . . ?
C9 C10 H10 119.7 . . ?
C11 C10 C9 120.66(18) . . ?
C11 C10 H10 119.7 . . ?
C10 C11 H11 120.1 . . ?
C10 C11 C12 119.84(19) . . ?
C12 C11 H11 120.1 . . ?
C7 C12 H12 120.0 . . ?
C11 C12 C7 119.97(17) . . ?
C11 C12 H12 120.0 . . ?
F1 B1 F2 111.88(13) . . ?
F1 B1 N1 112.86(14) . . ?
F1 B1 N2 112.47(14) . . ?
F2 B1 N1 111.40(14) . . ?
F2 B1 N2 111.70(14) . . ?
N1 B1 N2 95.57(12) . . ?
F3 B2 F4 110.88(15) . . ?
F3 B2 O1 111.38(17) . . ?
F3 B2 N3 113.86(15) . . ?
F4 B2 O1 110.83(15) . . ?
F4 B2 N3 112.36(17) . . ?
O1 B2 N3 96.81(13) . . ?

loop_
_geom_bond_atom_site_label_1
_geom_bond_atom_site_label_2
_geom_bond_distance
_geom_bond_site_symmetry_2
_geom_bond_publ_flag
F1 B1 1.364(2) . ?
F2 B1 1.372(2) . ?
F3 B2 1.366(2) . ?
F4 B2 1.371(2) . ?
O1 C6 1.3142(19) . ?
O1 B2 1.510(2) . ?
N1 C1 1.372(2) . ?
N1 C5 1.359(2) . ?
N1 B1 1.584(2) . ?
N2 N3 1.4036(19) . ?
N2 C6 1.307(2) . ?
N2 B1 1.593(2) . ?
N3 C5 1.329(2) . ?
N3 B2 1.548(2) . ?
C1 C1 1.493(3) 6_565 ?
C1 C2 1.363(2) . ?
C2 H2 0.9500 . ?
C2 C3 1.415(2) . ?
C3 H3 0.9500 . ?
C3 C4 1.358(3) . ?
C4 H4 0.9500 . ?
C4 C5 1.407(2) . ?
C6 C7 1.458(2) . ?
C7 C8 1.395(2) . ?
C7 C12 1.396(3) . ?
C8 H8 0.9500 . ?
C8 C9 1.393(3) . ?
C9 H9 0.9500 . ?
C9 C10 1.384(3) . ?
C10 H10 0.9500 . ?
C10 C11 1.382(3) . ?
C11 H11 0.9500 . ?
C11 C12 1.385(3) . ?
C12 H12 0.9500 . ?
